data_2101477
loop_
_publ_author_name
'Bouree, F.'
'Baudour, J. L.'
'Elbadraoui, E.'
'Musso, J.'
'Laurent, C.'
'Rousset, A.'

_publ_section_title
;
 Crystal and magnetic structure of piezoelectric, ferrimagnetic and
 magnetoelectric aluminium iron oxide FeAlO~3~ from neutron powder
 diffraction
;
_journal_issue 2
_journal_name_full 'Acta Crystallographica Section B'
_journal_page_first 217
_journal_page_last 222
_journal_paper_doi 10.1107/S0108768195010330
_journal_volume 52
_journal_year 1996
_chemical_formula_sum 'Al Fe O3'
_symmetry_cell_setting orthorhombic
_symmetry_space_group_name_Hall 'P 2c -2n'
_symmetry_space_group_name_H-M 'P n a 21'
_cell_angle_alpha 90.0
_cell_angle_beta 90.0
_cell_angle_gamma 90.0
_cell_formula_units_Z 8
_cell_length_a 4.98390(10)
_cell_length_b 8.5544(2)
_cell_length_c 9.2413(2)
_cell_measurement_temperature 298
_cell_volume 393.996(15)
_diffrn_radiation_probe neutron
_diffrn_radiation_type neutron
_diffrn_radiation_wavelength 1.2268
_cod_data_source_file br0041.cif
_cod_data_source_block br0041a
_cod_original_cell_volume 394
_cod_original_formula_sum 'Al1 Fe1 O3'
_cod_database_code 2101477

loop_
_atom_site_label
_atom_site_fract_x
_atom_site_fract_y
_atom_site_fract_z
Fe1 .1850(7) .1518(4) .5827(5)
Fe2 .6731(7) .0334(3) .7982(5)
Al1 .1729(12) .1528(8) .0
Al2 .8155(10) .1600(6) .3035(7)
O1 .9822(9) .3230(5) .4211(7)
O2 .5101(9) .4911(6) .4294(8)
O3 .6581(12) 1.0019(5) .2005(7)
O4 .1555(13) .1629(5) .1948(6)
O5 .8451(12) .1683(6) .6727(7)
O6 .5089(12) .1727(6) .9409(7)
